data_7043993
loop_
_publ_author_name
'Liu, Le-Hui'
'Qiu, Xing-Tai'
'Wang, Yong-Jiang'
'Shi, Qing'
'Sun, Yan-Qiong'
'Chen, Yi-Ping'

_publ_section_title
;
 NIR emission and luminescent sensing of lanthanide-organic framework with
 Lewis basic imidazole and pyridyl Sites
;
_journal_name_full 'Dalton Trans.'
_journal_paper_doi 10.1039/C7DT02745A
_journal_year 2017
_chemical_formula_moiety 'C11 H8 N3 O7 Sm'
_chemical_formula_sum 'C11 H8 N3 O7 Sm'
_chemical_formula_weight 444.55
_chemical_name_systematic
; 
 ? 
;
_space_group_IT_number 14
_symmetry_cell_setting monoclinic
_symmetry_space_group_name_Hall '-P 2ybc'
_symmetry_space_group_name_H-M 'P 1 21/c 1'
_atom_sites_solution_hydrogens geom
_atom_sites_solution_primary direct
_atom_sites_solution_secondary difmap
_audit_creation_method SHELXL-97
_audit_update_record
;
2017-06-02 deposited with the CCDC.
2017-08-17 downloaded from the CCDC.
;
_cell_angle_alpha 90.00
_cell_angle_beta 93.454(2)
_cell_angle_gamma 90.00
_cell_formula_units_Z 4
_cell_length_a 6.8473(14)
_cell_length_b 10.0614(19)
_cell_length_c 18.471(4)
_cell_measurement_reflns_used 2338
_cell_measurement_temperature 296(2)
_cell_measurement_theta_max 25.06
_cell_measurement_theta_min 3.00
_cell_volume 1270.2(4)
_computing_cell_refinement 'Bruker SMART'
_computing_data_collection 'Bruker SMART'
_computing_data_reduction 'Bruker SAINT'
_computing_molecular_graphics 'Bruker SHELXTL'
_computing_publication_material 'Bruker SHELXTL'
_computing_structure_refinement 'SHELXL-97 (Sheldrick, 1997)'
_computing_structure_solution 'SHELXS-97 (Sheldrick, 1990)'
_diffrn_ambient_temperature 296(2)
_diffrn_measured_fraction_theta_full 0.976
_diffrn_measured_fraction_theta_max 0.976
_diffrn_measurement_device_type 'CCD area detector'
_diffrn_measurement_method 'phi and omega scans'
_diffrn_radiation_monochromator graphite
_diffrn_radiation_source 'fine-focus sealed tube'
_diffrn_radiation_type MoK\a
_diffrn_radiation_wavelength 0.71073
_diffrn_reflns_av_R_equivalents 0.0127
_diffrn_reflns_av_sigmaI/netI 0.0190
_diffrn_reflns_limit_h_max 8
_diffrn_reflns_limit_h_min -7
_diffrn_reflns_limit_k_max 9
_diffrn_reflns_limit_k_min -11
_diffrn_reflns_limit_l_max 18
_diffrn_reflns_limit_l_min -21
_diffrn_reflns_number 4100
_diffrn_reflns_theta_full 25.10
_diffrn_reflns_theta_max 25.10
_diffrn_reflns_theta_min 3.60
_exptl_absorpt_coefficient_mu 4.666
_exptl_crystal_colour yellowblock
_exptl_crystal_density_diffrn 2.325
_exptl_crystal_density_method 'not measured'
_exptl_crystal_description block
_exptl_crystal_F_000 852
_exptl_crystal_size_max 0.2
_exptl_crystal_size_mid 0.2
_exptl_crystal_size_min 0.2
_refine_diff_density_max 0.725
_refine_diff_density_min -0.621
_refine_diff_density_rms 0.099
_refine_ls_extinction_method none
_refine_ls_goodness_of_fit_ref 1.080
_refine_ls_hydrogen_treatment mixed
_refine_ls_matrix_type full
_refine_ls_number_parameters 195
_refine_ls_number_reflns 2202
_refine_ls_number_restraints 0
_refine_ls_restrained_S_all 1.080
_refine_ls_R_factor_all 0.0234
_refine_ls_R_factor_gt 0.0194
_refine_ls_shift/su_max 0.001
_refine_ls_shift/su_mean 0.000
_refine_ls_structure_factor_coef Fsqd
_refine_ls_weighting_details 'calc w=1/[\s^2^(Fo^2^)+(0.0167P)^2^+2.6440P] where P=(Fo^2^+2Fc^2^)/3'
_refine_ls_weighting_scheme calc
_refine_ls_wR_factor_gt 0.0431
_refine_ls_wR_factor_ref 0.0449
_reflns_number_gt 1921
_reflns_number_total 2202
_reflns_threshold_expression >2sigma(I)
_cod_data_source_file c7dt02745a2.cif
_cod_data_source_block sm
_cod_database_code 7043993

loop_
_symmetry_equiv_pos_as_xyz
'x, y, z'
'-x, y+1/2, -z+1/2'
'-x, -y, -z'
'x, -y-1/2, z-1/2'

loop_
_atom_site_label
_atom_site_type_symbol
_atom_site_fract_x
_atom_site_fract_y
_atom_site_fract_z
_atom_site_U_iso_or_equiv
_atom_site_adp_type
_atom_site_occupancy
_atom_site_symmetry_multiplicity
_atom_site_calc_flag
_atom_site_refinement_flags
Sm1 Sm 0.10785(2) 0.997004(16) 0.374516(8) 0.00895(7) Uani 1 1 d .
O3 O -0.0518(3) 0.8733(2) 0.26882(12) 0.0173(5) Uani 1 1 d .
O1 O -0.0647(4) 0.8069(2) 0.41611(13) 0.0197(5) Uani 1 1 d .
C3 C -0.1897(5) 0.6375(3) 0.48863(19) 0.0156(7) Uani 1 1 d .
N3 N 0.3182(4) 0.8283(3) 0.31334(15) 0.0164(6) Uani 1 1 d .
C6 C -0.1168(4) 0.7772(3) 0.47767(18) 0.0119(7) Uani 1 1 d .
N1 N -0.3033(5) 0.3757(3) 0.5113(2) 0.0363(9) Uani 1 1 d .
C4 C -0.2008(5) 0.5475(4) 0.4316(2) 0.0229(8) Uani 1 1 d .
H4 H -0.1706 0.5729 0.3852 0.028 Uiso 1 1 calc R
C2 C -0.2400(5) 0.5942(4) 0.5565(2) 0.0258(9) Uani 1 1 d .
H2 H -0.2381 0.6523 0.5957 0.031 Uiso 1 1 calc R
C1 C -0.2928(6) 0.4628(4) 0.5644(3) 0.0365(11) Uani 1 1 d .
H1 H -0.3228 0.4341 0.6103 0.044 Uiso 1 1 calc R
C5 C -0.2582(6) 0.4186(4) 0.4459(3) 0.0356(10) Uani 1 1 d .
H5 H -0.2658 0.3583 0.4077 0.043 Uiso 1 1 calc R
N2 N 0.5506(4) 0.7255(3) 0.25965(15) 0.0177(6) Uani 1 1 d .
H2A H 0.6660 0.6999 0.2500 0.021 Uiso 1 1 calc R
C9 C 0.5080(5) 0.8063(4) 0.31393(19) 0.0189(8) Uani 1 1 d .
H9 H 0.5999 0.8421 0.3476 0.023 Uiso 1 1 calc R
C10 C 0.3794(5) 0.6903(3) 0.22191(18) 0.0142(7) Uani 1 1 d .
C8 C 0.2354(5) 0.7554(3) 0.25660(17) 0.0130(7) Uani 1 1 d .
O4 O -0.0783(3) 0.6818(3) 0.20885(13) 0.0201(6) Uani 1 1 d .
C7 C 0.0206(4) 0.7708(3) 0.24313(16) 0.0119(7) Uani 1 1 d .
O1W O 0.3248(4) 0.8959(2) 0.47023(13) 0.0203(5) Uani 1 1 d .
H1WA H 0.3173 0.9398 0.5099 0.030 Uiso 1 1 d R
H1WB H 0.4438 0.8973 0.4578 0.030 Uiso 1 1 d R
O5 O 0.2336(3) 0.5679(2) 0.12354(12) 0.0162(5) Uani 1 1 d .
O6 O 0.5588(3) 0.5899(2) 0.13455(13) 0.0189(5) Uani 1 1 d .
C11 C 0.3898(5) 0.6083(3) 0.15516(17) 0.0122(7) Uani 1 1 d .
O2 O -0.1101(4) 0.8534(3) 0.53117(14) 0.0244(6) Uiso 1 1 d .

loop_
_atom_site_aniso_label
_atom_site_aniso_U_11
_atom_site_aniso_U_22
_atom_site_aniso_U_33
_atom_site_aniso_U_23
_atom_site_aniso_U_13
_atom_site_aniso_U_12
Sm1 0.00851(10) 0.00867(10) 0.00979(10) 0.00001(7) 0.00147(6) -0.00007(7)
O3 0.0117(11) 0.0194(13) 0.0207(13) -0.0081(10) 0.0003(9) 0.0032(10)
O1 0.0259(13) 0.0166(13) 0.0168(13) 0.0041(10) 0.0024(10) -0.0057(11)
C3 0.0086(15) 0.0145(18) 0.0237(18) 0.0020(14) 0.0003(13) -0.0003(13)
N3 0.0101(13) 0.0220(16) 0.0169(14) -0.0092(12) 0.0003(11) 0.0002(12)
C6 0.0082(15) 0.0106(17) 0.0169(17) -0.0035(13) -0.0002(12) 0.0012(13)
N1 0.0232(17) 0.0173(18) 0.067(3) 0.0148(19) -0.0050(17) -0.0020(14)
C4 0.0221(19) 0.0151(18) 0.031(2) -0.0052(16) 0.0001(15) -0.0006(15)
C2 0.0227(19) 0.027(2) 0.029(2) 0.0058(17) 0.0058(16) -0.0026(17)
C1 0.025(2) 0.031(2) 0.054(3) 0.023(2) 0.0054(19) -0.0022(18)
C5 0.029(2) 0.015(2) 0.061(3) -0.009(2) -0.009(2) -0.0024(17)
N2 0.0072(13) 0.0239(17) 0.0218(16) -0.0104(13) -0.0011(11) 0.0009(12)
C9 0.0119(16) 0.024(2) 0.0200(18) -0.0122(15) -0.0021(14) -0.0004(14)
C10 0.0102(15) 0.0147(18) 0.0177(17) -0.0035(14) 0.0012(13) -0.0008(13)
C8 0.0115(16) 0.0164(18) 0.0110(16) -0.0038(13) 0.0005(12) -0.0021(13)
O4 0.0100(11) 0.0235(14) 0.0268(14) -0.0121(11) 0.0007(10) -0.0006(10)
C7 0.0107(15) 0.0163(18) 0.0089(16) -0.0013(13) 0.0024(12) 0.0002(14)
O1W 0.0239(13) 0.0211(14) 0.0157(12) 0.0019(10) -0.0001(10) -0.0008(11)
O5 0.0108(11) 0.0207(13) 0.0170(12) -0.0060(10) 0.0003(9) -0.0029(10)
O6 0.0097(11) 0.0228(14) 0.0245(13) -0.0092(11) 0.0050(10) 0.0009(10)
C11 0.0127(16) 0.0098(16) 0.0143(16) 0.0012(13) 0.0018(13) 0.0004(13)

loop_
_atom_type_symbol
_atom_type_description
_atom_type_scat_dispersion_real
_atom_type_scat_dispersion_imag
_atom_type_scat_source
C C 0.0033 0.0016 'International Tables Vol C Tables 4.2.6.8 and 6.1.1.4'
H H 0.0000 0.0000 'International Tables Vol C Tables 4.2.6.8 and 6.1.1.4'
N N 0.0061 0.0033 'International Tables Vol C Tables 4.2.6.8 and 6.1.1.4'
O O 0.0106 0.0060 'International Tables Vol C Tables 4.2.6.8 and 6.1.1.4'
Sm Sm -0.1638 3.4418 'International Tables Vol C Tables 4.2.6.8 and 6.1.1.4'

loop_
_geom_angle_atom_site_label_1
_geom_angle_atom_site_label_2
_geom_angle_atom_site_label_3
_geom_angle
_geom_angle_site_symmetry_1
_geom_angle_site_symmetry_3
O2 Sm1 O1 105.07(9) 3_576 .
O2 Sm1 O4 88.60(9) 3_576 2
O1 Sm1 O4 142.58(8) . 2
O2 Sm1 O5 76.17(8) 3_576 2
O1 Sm1 O5 74.83(8) . 2
O4 Sm1 O5 75.01(7) 2 2
O2 Sm1 O1W 75.53(9) 3_576 .
O1 Sm1 O1W 74.20(8) . .
O4 Sm1 O1W 143.18(8) 2 .
O5 Sm1 O1W 130.25(8) 2 .
O2 Sm1 O6 80.83(9) 3_576 2_655
O1 Sm1 O6 142.63(8) . 2_655
O4 Sm1 O6 73.09(8) 2 2_655
O5 Sm1 O6 140.79(8) 2 2_655
O1W Sm1 O6 71.71(8) . 2_655
O2 Sm1 O3 153.62(8) 3_576 .
O1 Sm1 O3 69.75(8) . .
O4 Sm1 O3 82.53(8) 2 .
O5 Sm1 O3 77.54(8) 2 .
O1W Sm1 O3 124.74(8) . .
O6 Sm1 O3 119.58(8) 2_655 .
O2 Sm1 N3 142.85(9) 3_576 .
O1 Sm1 N3 85.00(9) . .
O4 Sm1 N3 105.03(9) 2 .
O5 Sm1 N3 140.42(8) 2 .
O1W Sm1 N3 73.07(9) . .
O6 Sm1 N3 70.88(9) 2_655 .
O3 Sm1 N3 63.50(8) . .
C7 O3 Sm1 122.72(19) . .
C6 O1 Sm1 131.0(2) . .
C4 C3 C2 118.3(3) . .
C4 C3 C6 120.6(3) . .
C2 C3 C6 121.0(3) . .
C9 N3 C8 106.1(3) . .
C9 N3 Sm1 134.1(2) . .
C8 N3 Sm1 118.6(2) . .
O1 C6 O2 125.1(3) . .
O1 C6 C3 117.4(3) . .
O2 C6 C3 117.5(3) . .
C1 N1 C5 117.0(4) . .
C5 C4 C3 118.0(4) . .
C1 C2 C3 118.5(4) . .
N1 C1 C2 124.2(4) . .
N1 C5 C4 124.0(4) . .
C9 N2 C10 108.6(3) . .
N3 C9 N2 110.9(3) . .
N2 C10 C8 104.8(3) . .
N2 C10 C11 118.8(3) . .
C8 C10 C11 136.2(3) . .
N3 C8 C10 109.6(3) . .
N3 C8 C7 115.6(3) . .
C10 C8 C7 134.7(3) . .
C7 O4 Sm1 152.1(2) . 2_545
O3 C7 O4 124.1(3) . .
O3 C7 C8 115.7(3) . .
O4 C7 C8 120.2(3) . .
C11 O5 Sm1 151.1(2) . 2_545
C11 O6 Sm1 161.1(2) . 2_645
O6 C11 O5 125.9(3) . .
O6 C11 C10 115.1(3) . .
O5 C11 C10 118.9(3) . .
C6 O2 Sm1 176.6(2) . 3_576

loop_
_geom_bond_atom_site_label_1
_geom_bond_atom_site_label_2
_geom_bond_distance
_geom_bond_site_symmetry_2
Sm1 O2 2.302(3) 3_576
Sm1 O1 2.399(2) .
Sm1 O4 2.415(2) 2
Sm1 O5 2.447(2) 2
Sm1 O1W 2.460(2) .
Sm1 O6 2.482(2) 2_655
Sm1 O3 2.510(2) .
Sm1 N3 2.536(3) .
O3 C7 1.250(4) .
O1 C6 1.248(4) .
C3 C4 1.388(5) .
C3 C2 1.390(5) .
C3 C6 1.509(5) .
N3 C9 1.317(4) .
N3 C8 1.374(4) .
C6 O2 1.249(4) .
N1 C1 1.314(6) .
N1 C5 1.337(6) .
C4 C5 1.385(6) .
C2 C1 1.380(6) .
N2 C9 1.336(4) .
N2 C10 1.374(4) .
C10 C8 1.374(5) .
C10 C11 1.489(5) .
C8 C7 1.485(4) .
O4 C7 1.268(4) .
O4 Sm1 2.415(2) 2_545
O5 C11 1.255(4) .
O5 Sm1 2.447(2) 2_545
O6 C11 1.253(4) .
O6 Sm1 2.482(2) 2_645
O2 Sm1 2.302(3) 3_576
